data_7045808
loop_
_publ_author_name
'Johnson, Andrew Lee'
'Ahmet, Ibrahim Y.'
'Hill, Michael S.'
'Raithby, Paul R.'

_publ_section_title
;
 Tin Guanidinato Complexes: Oxidative Control of Sn, SnS, SnSe and SnTe
 Thin Film Deposition
;
_journal_name_full 'Dalton Transactions'
_journal_paper_doi 10.1039/C8DT00773J
_journal_year 2018
_chemical_formula_moiety 'C18 H40 N6 Sn Te'
_chemical_formula_sum 'C18 H40 N6 Sn Te'
_chemical_formula_weight 586.85
_space_group_crystal_system monoclinic
_space_group_IT_number 14
_space_group_name_Hall '-P 2yab'
_space_group_name_H-M_alt 'P 1 21/a 1'
_symmetry_space_group_name_Hall '-P 2yab'
_symmetry_space_group_name_H-M 'P 1 21/a 1'
_atom_sites_solution_hydrogens geom
_audit_creation_method SHELXL-2016/6
_audit_update_record
;
2018-01-03 deposited with the CCDC.
2018-03-06 downloaded from the CCDC.
;
_cell_angle_alpha 90
_cell_angle_beta 97.4870(10)
_cell_angle_gamma 90
_cell_formula_units_Z 4
_cell_length_a 14.6986(3)
_cell_length_b 9.2690(2)
_cell_length_c 18.3539(4)
_cell_measurement_reflns_used 45914
_cell_measurement_temperature 150(2)
_cell_measurement_theta_max 27.485
_cell_measurement_theta_min 2.910
_cell_volume 2479.24(9)
_computing_cell_refinement 'HKL Scalepack (Otwinowski & Minor, 1997)'
_computing_data_collection 'Collect (Nonius BV, 1997-2000)'
_computing_data_reduction
;
 DENZO-SCALEPACK Z. Otwinowski and W. Minor, " 
 Processing of X-ray Diffraction Data Collected in Oscillation Mode ", 
 Methods in Enzymology, Volume 276: Macromolecular Crystallography, 
 part A, p.307-326, 1997,C.W. Carter, Jr. & R. M. Sweet, Eds., Academic Press.
;
_computing_molecular_graphics 'ORTEP3 for Windows - Farrugia, L. J. J. Appl. Crystallogr. 1997, 30, 565'
_computing_publication_material
;
 'WinGX publication routines, Farrugia, 
 L. J., J. Appl. Crystallogr., 1999, 32, 837-838
;
_computing_structure_refinement
;
 SHELXL-2016/6 (Sheldrick, 2016)
 Sheldrick GM (2008) Acta Crystallogr A64:112--122 and 
 C. B. H\"ubschle, G. M. Sheldrick and B. Dittrich
 ShelXle: a Qt graphical user interface for SHELXL
 J. Appl. Cryst., 44, (2011) 1281-1284.
;
_computing_structure_solution
; 
 SIR97- Altomare A., Burla M.C., Camalli M., Cascarano G.L., Giacovazzo C. , 
 Guagliardi A., Moliterni A.G.G., Polidori G.,Spagna R. 
 (1999) J. Appl. Cryst. 32, 115-119
;
_diffrn_ambient_temperature 150(2)
_diffrn_measured_fraction_theta_full 0.995
_diffrn_measured_fraction_theta_max 0.992
_diffrn_measurement_device_type 'Nonius Kappa CCD'
_diffrn_measurement_method '273 1.9 degree images with \f and \w scans'
_diffrn_radiation_monochromator graphite
_diffrn_radiation_source 'fine-focus sealed tube'
_diffrn_radiation_type MoK\a
_diffrn_radiation_wavelength 0.71073
_diffrn_reflns_av_R_equivalents 0.0979
_diffrn_reflns_av_unetI/netI 0.0454
_diffrn_reflns_Laue_measured_fraction_full 0.995
_diffrn_reflns_Laue_measured_fraction_max 0.992
_diffrn_reflns_limit_h_max 19
_diffrn_reflns_limit_h_min -19
_diffrn_reflns_limit_k_max 12
_diffrn_reflns_limit_k_min -11
_diffrn_reflns_limit_l_max 23
_diffrn_reflns_limit_l_min -23
_diffrn_reflns_number 40910
_diffrn_reflns_point_group_measured_fraction_full 0.995
_diffrn_reflns_point_group_measured_fraction_max 0.992
_diffrn_reflns_theta_full 25.242
_diffrn_reflns_theta_max 27.563
_diffrn_reflns_theta_min 3.346
_exptl_absorpt_coefficient_mu 2.197
_exptl_absorpt_correction_T_max 0.810
_exptl_absorpt_correction_T_min 0.513
_exptl_absorpt_correction_type multi-scan
_exptl_absorpt_process_details
;
multi-scan from symmetry-related measurements 
 Sortav (Blessing 1995)
;
_exptl_crystal_colour red
_exptl_crystal_density_diffrn 1.572
_exptl_crystal_description block
_exptl_crystal_F_000 1168
_exptl_crystal_size_max 0.200
_exptl_crystal_size_mid 0.150
_exptl_crystal_size_min 0.130
_refine_diff_density_max 0.755
_refine_diff_density_min -1.074
_refine_diff_density_rms 0.125
_refine_ls_extinction_method none
_refine_ls_goodness_of_fit_ref 1.066
_refine_ls_hydrogen_treatment constr
_refine_ls_matrix_type full
_refine_ls_number_parameters 268
_refine_ls_number_reflns 5675
_refine_ls_number_restraints 0
_refine_ls_restrained_S_all 1.066
_refine_ls_R_factor_all 0.0479
_refine_ls_R_factor_gt 0.0346
_refine_ls_shift/su_max 0.002
_refine_ls_shift/su_mean 0.000
_refine_ls_structure_factor_coef Fsqd
_refine_ls_weighting_details 'w=1/[\s^2^(Fo^2^)+(0.0444P)^2^+1.3828P] where P=(Fo^2^+2Fc^2^)/3'
_refine_ls_weighting_scheme calc
_refine_ls_wR_factor_gt 0.0801
_refine_ls_wR_factor_ref 0.0866
_reflns_Friedel_coverage 0.000
_reflns_number_gt 4703
_reflns_number_total 5675
_reflns_threshold_expression 'I > 2\s(I)'
_cod_data_source_file c8dt00773j2.cif
_cod_data_source_block 17
_cod_original_sg_symbol_Hall '-P 2yab '
_cod_database_code 7045808
_shelx_shelxl_version_number 2016/6
_shelx_space_group_comment
;
The symmetry employed for this shelxl refinement is uniquely defined
by the following loop, which should always be used as a source of
symmetry information in preference to the above space-group names.
They are only intended as comments.
;
_shelx_estimated_absorpt_t_min 0.668
_shelx_estimated_absorpt_t_max 0.763

loop_
_space_group_symop_operation_xyz
'x, y, z'
'-x+1/2, y+1/2, -z'
'-x, -y, -z'
'x-1/2, -y-1/2, z'

loop_
_atom_site_label
_atom_site_type_symbol
_atom_site_fract_x
_atom_site_fract_y
_atom_site_fract_z
_atom_site_U_iso_or_equiv
_atom_site_adp_type
_atom_site_occupancy
_atom_site_site_symmetry_order
_atom_site_calc_flag
_atom_site_refinement_flags_posn
_atom_site_refinement_flags_adp
_atom_site_refinement_flags_occupancy
_atom_site_disorder_assembly
_atom_site_disorder_group
Sn1 Sn 0.36420(2) 0.40004(2) 0.26165(2) 0.02493(8) Uani 1 1 d . . . . .
Te1 Te 0.51828(2) 0.54434(2) 0.28489(2) 0.03553(8) Uani 1 1 d . . . . .
N1 N 0.1649(2) 0.5802(3) 0.12250(17) 0.0358(7) Uani 1 1 d . . . . .
N2 N 0.3257(2) 0.0237(3) 0.35794(16) 0.0361(7) Uani 1 1 d . . . . .
N11 N 0.23522(18) 0.5118(3) 0.24112(14) 0.0274(5) Uani 1 1 d . . . . .
N12 N 0.3049(2) 0.4441(3) 0.14564(15) 0.0284(6) Uani 1 1 d . . . . .
N21 N 0.33893(19) 0.2806(3) 0.36109(14) 0.0310(6) Uani 1 1 d . . . . .
N22 N 0.34477(18) 0.1687(3) 0.25403(14) 0.0277(6) Uani 1 1 d . . . . .
C1 C 0.1342(3) 0.5260(5) 0.0496(2) 0.0497(10) Uani 1 1 d . . . . .
H1A H 0.147812 0.422719 0.047596 0.075 Uiso 1 1 calc R U . . .
H1B H 0.166078 0.577557 0.013757 0.075 Uiso 1 1 calc R U . . .
H1C H 0.067911 0.541131 0.037990 0.075 Uiso 1 1 calc R U . . .
C2 C 0.1323(3) 0.7235(4) 0.1384(2) 0.0447(9) Uani 1 1 d . . . . .
H2A H 0.164813 0.757365 0.185313 0.067 Uiso 1 1 calc R U . . .
H2B H 0.066280 0.719598 0.141596 0.067 Uiso 1 1 calc R U . . .
H2C H 0.143764 0.789969 0.099139 0.067 Uiso 1 1 calc R U . . .
C3 C 0.2725(3) 0.0085(5) 0.4185(2) 0.0470(9) Uani 1 1 d . . . . .
H3A H 0.231252 0.091320 0.419304 0.070 Uiso 1 1 calc R U . . .
H3B H 0.313961 0.004316 0.464803 0.070 Uiso 1 1 calc R U . . .
H3C H 0.236350 -0.080504 0.412317 0.070 Uiso 1 1 calc R U . . .
C4 C 0.3778(3) -0.1043(4) 0.3411(2) 0.0486(10) Uani 1 1 d . . . . .
H4A H 0.420927 -0.078096 0.306808 0.073 Uiso 1 1 calc R U . . .
H4B H 0.335429 -0.178283 0.318720 0.073 Uiso 1 1 calc R U . . .
H4C H 0.411943 -0.142148 0.386526 0.073 Uiso 1 1 calc R U . . .
C11 C 0.2335(2) 0.5138(3) 0.16769(18) 0.0285(7) Uani 1 1 d . . . . .
C21 C 0.3367(2) 0.1540(4) 0.32570(17) 0.0302(7) Uani 1 1 d . . . . .
C111 C 0.1503(2) 0.5178(4) 0.2758(2) 0.0345(7) Uani 1 1 d . . . . .
H111 H 0.108041 0.587442 0.246805 0.041 Uiso 0.61(3) 1 calc R U P A 1
H112 H 0.098612 0.551890 0.239012 0.041 Uiso 0.39(3) 1 calc R U P A 2
C112 C 0.1041(8) 0.3674(10) 0.2679(10) 0.053(3) Uani 0.61(3) 1 d . . P A 1
H11A H 0.048320 0.368204 0.291857 0.079 Uiso 0.61(3) 1 calc R U P A 1
H11B H 0.146647 0.294458 0.291156 0.079 Uiso 0.61(3) 1 calc R U P A 1
H11C H 0.088218 0.344422 0.215679 0.079 Uiso 0.61(3) 1 calc R U P A 1
C113 C 0.1642(7) 0.569(2) 0.3511(7) 0.049(3) Uani 0.61(3) 1 d . . P A 1
H11D H 0.104586 0.589486 0.367358 0.074 Uiso 0.61(3) 1 calc R U P A 1
H11E H 0.201129 0.657396 0.353976 0.074 Uiso 0.61(3) 1 calc R U P A 1
H11F H 0.196195 0.494997 0.382804 0.074 Uiso 0.61(3) 1 calc R U P A 1
C114 C 0.1703(12) 0.637(2) 0.3409(9) 0.039(4) Uani 0.39(3) 1 d . . P A 2
H11G H 0.115601 0.647551 0.365772 0.059 Uiso 0.39(3) 1 calc R U P A 2
H11H H 0.185277 0.729347 0.319792 0.059 Uiso 0.39(3) 1 calc R U P A 2
H11I H 0.221943 0.604499 0.376341 0.059 Uiso 0.39(3) 1 calc R U P A 2
C115 C 0.1238(10) 0.3756(15) 0.3090(13) 0.042(4) Uani 0.39(3) 1 d . . P A 2
H11J H 0.067427 0.388962 0.331501 0.063 Uiso 0.39(3) 1 calc R U P A 2
H11K H 0.173343 0.344074 0.346573 0.063 Uiso 0.39(3) 1 calc R U P A 2
H11L H 0.113468 0.302307 0.270342 0.063 Uiso 0.39(3) 1 calc R U P A 2
C121 C 0.3427(3) 0.4816(4) 0.07745(18) 0.0341(7) Uani 1 1 d . . . . .
H121 H 0.296968 0.453645 0.034613 0.041 Uiso 1 1 calc R U . . .
C122 C 0.3629(3) 0.6423(4) 0.0719(2) 0.0438(9) Uani 1 1 d . . . . .
H12A H 0.389209 0.661169 0.026390 0.066 Uiso 1 1 calc R U . . .
H12B H 0.406697 0.671858 0.114126 0.066 Uiso 1 1 calc R U . . .
H12C H 0.305876 0.697141 0.071495 0.066 Uiso 1 1 calc R U . . .
C123 C 0.4299(3) 0.3940(4) 0.0745(2) 0.0439(9) Uani 1 1 d . . . . .
H12D H 0.453696 0.412911 0.027963 0.066 Uiso 1 1 calc R U . . .
H12E H 0.415998 0.291021 0.078043 0.066 Uiso 1 1 calc R U . . .
H12F H 0.475992 0.421726 0.115550 0.066 Uiso 1 1 calc R U . . .
C211 C 0.3785(3) 0.2953(4) 0.43938(18) 0.0399(8) Uani 1 1 d . . . . .
H211 H 0.336793 0.245387 0.470221 0.048 Uiso 1 1 calc R U . . .
C212 C 0.3828(3) 0.4537(4) 0.4602(2) 0.0443(9) Uani 1 1 d . . . . .
H21A H 0.406554 0.463421 0.512368 0.066 Uiso 1 1 calc R U . . .
H21B H 0.321119 0.495557 0.451132 0.066 Uiso 1 1 calc R U . . .
H21C H 0.423453 0.504431 0.430503 0.066 Uiso 1 1 calc R U . . .
C213 C 0.4726(3) 0.2278(5) 0.4550(2) 0.0569(11) Uani 1 1 d . . . . .
H21D H 0.495819 0.239336 0.507201 0.085 Uiso 1 1 calc R U . . .
H21E H 0.514482 0.275449 0.425182 0.085 Uiso 1 1 calc R U . . .
H21F H 0.468657 0.124910 0.442737 0.085 Uiso 1 1 calc R U . . .
C221 C 0.3115(3) 0.0596(4) 0.19837(19) 0.0359(8) Uani 1 1 d . . . . .
H221 H 0.289095 -0.025156 0.224653 0.043 Uiso 1 1 calc R U . . .
C222 C 0.2313(3) 0.1162(4) 0.1451(2) 0.0439(9) Uani 1 1 d . . . . .
H22A H 0.210032 0.040496 0.109614 0.066 Uiso 1 1 calc R U . . .
H22B H 0.251232 0.200238 0.118861 0.066 Uiso 1 1 calc R U . . .
H22C H 0.181128 0.144237 0.172409 0.066 Uiso 1 1 calc R U . . .
C223 C 0.3902(3) 0.0086(4) 0.1589(2) 0.0505(10) Uani 1 1 d . . . . .
H22D H 0.366720 -0.057506 0.119163 0.076 Uiso 1 1 calc R U . . .
H22E H 0.435673 -0.041529 0.193738 0.076 Uiso 1 1 calc R U . . .
H22F H 0.419012 0.091893 0.138263 0.076 Uiso 1 1 calc R U . . .

loop_
_atom_site_aniso_label
_atom_site_aniso_U_11
_atom_site_aniso_U_22
_atom_site_aniso_U_33
_atom_site_aniso_U_23
_atom_site_aniso_U_13
_atom_site_aniso_U_12
Sn1 0.02459(12) 0.02321(13) 0.02704(12) -0.00073(8) 0.00355(8) -0.00170(8)
Te1 0.02835(13) 0.03231(14) 0.04548(15) -0.00085(9) 0.00308(10) -0.00690(9)
N1 0.0371(17) 0.0290(15) 0.0389(16) -0.0004(12) -0.0036(13) 0.0022(12)
N2 0.0422(18) 0.0321(16) 0.0342(15) 0.0068(12) 0.0055(13) -0.0038(12)
N11 0.0252(14) 0.0289(14) 0.0280(13) -0.0029(11) 0.0033(10) -0.0051(11)
N12 0.0328(15) 0.0228(13) 0.0295(14) -0.0007(10) 0.0041(11) -0.0025(11)
N21 0.0325(15) 0.0366(15) 0.0236(13) 0.0003(11) 0.0023(11) -0.0070(11)
N22 0.0318(15) 0.0234(14) 0.0281(13) 0.0012(10) 0.0043(11) -0.0011(11)
C1 0.047(2) 0.054(3) 0.043(2) -0.0036(18) -0.0116(18) 0.0018(18)
C2 0.044(2) 0.033(2) 0.056(2) 0.0072(17) 0.0006(18) 0.0085(16)
C3 0.051(2) 0.054(2) 0.037(2) 0.0097(18) 0.0110(17) -0.0133(19)
C4 0.053(3) 0.036(2) 0.056(2) 0.0201(18) 0.0046(19) 0.0069(17)
C11 0.0300(17) 0.0189(15) 0.0353(16) -0.0012(13) -0.0003(13) -0.0041(12)
C21 0.0249(16) 0.0335(17) 0.0322(16) 0.0050(14) 0.0039(13) -0.0018(13)
C111 0.0270(17) 0.0314(18) 0.047(2) 0.0010(15) 0.0097(15) 0.0028(13)
C112 0.047(5) 0.044(4) 0.073(8) 0.000(5) 0.028(5) -0.014(4)
C113 0.034(4) 0.067(8) 0.049(5) -0.015(6) 0.015(3) 0.007(5)
C114 0.042(7) 0.037(8) 0.037(6) -0.012(6) -0.003(5) 0.018(6)
C115 0.029(6) 0.042(6) 0.059(10) 0.007(7) 0.021(6) 0.003(4)
C121 0.044(2) 0.0287(17) 0.0296(16) 0.0011(13) 0.0068(15) -0.0056(14)
C122 0.047(2) 0.0329(19) 0.052(2) 0.0113(17) 0.0097(18) -0.0064(16)
C123 0.053(2) 0.038(2) 0.045(2) 0.0018(16) 0.0241(18) 0.0033(17)
C211 0.040(2) 0.052(2) 0.0273(16) 0.0019(15) 0.0008(14) -0.0131(16)
C212 0.039(2) 0.061(3) 0.0328(18) -0.0145(17) 0.0024(16) 0.0033(17)
C213 0.063(3) 0.048(2) 0.053(2) 0.0000(19) -0.020(2) 0.007(2)
C221 0.050(2) 0.0238(16) 0.0338(17) 0.0002(13) 0.0045(15) -0.0051(14)
C222 0.054(2) 0.034(2) 0.0399(19) -0.0006(15) -0.0074(17) -0.0082(17)
C223 0.075(3) 0.0311(19) 0.048(2) -0.0065(17) 0.018(2) 0.0150(19)

loop_
_atom_type_symbol
_atom_type_description
_atom_type_scat_dispersion_real
_atom_type_scat_dispersion_imag
_atom_type_scat_source
C C 0.0033 0.0016 'International Tables Vol C Tables 4.2.6.8 and 6.1.1.4'
H H 0.0000 0.0000 'International Tables Vol C Tables 4.2.6.8 and 6.1.1.4'
N N 0.0061 0.0033 'International Tables Vol C Tables 4.2.6.8 and 6.1.1.4'
Sn Sn -0.6537 1.4246 'International Tables Vol C Tables 4.2.6.8 and 6.1.1.4'
Te Te -0.5308 1.6751 'International Tables Vol C Tables 4.2.6.8 and 6.1.1.4'

loop_
_geom_angle_atom_site_label_1
_geom_angle_atom_site_label_2
_geom_angle_atom_site_label_3
_geom_angle
N11 Sn1 N22 111.10(10)
N11 Sn1 N21 98.46(10)
N22 Sn1 N21 61.42(10)
N11 Sn1 N12 61.24(10)
N22 Sn1 N12 95.03(9)
N21 Sn1 N12 142.58(10)
N11 Sn1 Te1 120.45(7)
N22 Sn1 Te1 128.37(7)
N21 Sn1 Te1 110.91(7)
N12 Sn1 Te1 106.50(7)
N11 Sn1 C21 108.30(10)
N22 Sn1 C21 30.75(10)
N21 Sn1 C21 30.72(10)
N12 Sn1 C21 121.57(10)
Te1 Sn1 C21 123.52(7)
N11 Sn1 C11 30.65(10)
N22 Sn1 C11 106.01(10)
N21 Sn1 C11 123.80(10)
N12 Sn1 C11 30.61(10)
Te1 Sn1 C11 116.40(7)
C21 Sn1 C11 120.08(10)
C11 N1 C1 121.5(3)
C11 N1 C2 121.7(3)
C1 N1 C2 115.6(3)
C21 N2 C3 121.8(3)
C21 N2 C4 122.0(3)
C3 N2 C4 115.6(3)
C11 N11 C111 121.8(3)
C11 N11 Sn1 94.7(2)
C111 N11 Sn1 136.0(2)
C11 N12 C121 122.6(3)
C11 N12 Sn1 91.4(2)
C121 N12 Sn1 135.2(2)
C21 N21 C211 122.1(3)
C21 N21 Sn1 91.98(19)
C211 N21 Sn1 131.9(2)
C21 N22 C221 123.1(3)
C21 N22 Sn1 93.7(2)
C221 N22 Sn1 138.8(2)
N1 C1 H1A 109.5
N1 C1 H1B 109.5
H1A C1 H1B 109.5
N1 C1 H1C 109.5
H1A C1 H1C 109.5
H1B C1 H1C 109.5
N1 C2 H2A 109.5
N1 C2 H2B 109.5
H2A C2 H2B 109.5
N1 C2 H2C 109.5
H2A C2 H2C 109.5
H2B C2 H2C 109.5
N2 C3 H3A 109.5
N2 C3 H3B 109.5
H3A C3 H3B 109.5
N2 C3 H3C 109.5
H3A C3 H3C 109.5
H3B C3 H3C 109.5
N2 C4 H4A 109.5
N2 C4 H4B 109.5
H4A C4 H4B 109.5
N2 C4 H4C 109.5
H4A C4 H4C 109.5
H4B C4 H4C 109.5
N12 C11 N11 112.6(3)
N12 C11 N1 125.4(3)
N11 C11 N1 122.0(3)
N12 C11 Sn1 58.03(17)
N11 C11 Sn1 54.61(17)
N1 C11 Sn1 176.0(2)
N21 C21 N22 112.7(3)
N21 C21 N2 124.2(3)
N22 C21 N2 123.1(3)
N21 C21 Sn1 57.30(16)
N22 C21 Sn1 55.54(16)
N2 C21 Sn1 177.5(3)
C113 C111 N11 113.7(5)
N11 C111 C115 114.5(5)
C113 C111 C112 112.9(6)
N11 C111 C112 108.1(4)
N11 C111 C114 105.2(7)
C115 C111 C114 108.9(8)
C113 C111 H111 107.2
N11 C111 H111 107.2
C112 C111 H111 107.2
N11 C111 H112 109.4
C115 C111 H112 109.4
C114 C111 H112 109.4
C111 C112 H11A 109.5
C111 C112 H11B 109.5
H11A C112 H11B 109.5
C111 C112 H11C 109.5
H11A C112 H11C 109.5
H11B C112 H11C 109.5
C111 C113 H11D 109.5
C111 C113 H11E 109.5
H11D C113 H11E 109.5
C111 C113 H11F 109.5
H11D C113 H11F 109.5
H11E C113 H11F 109.5
C111 C114 H11G 109.5
C111 C114 H11H 109.5
H11G C114 H11H 109.5
C111 C114 H11I 109.5
H11G C114 H11I 109.5
H11H C114 H11I 109.5
C111 C115 H11J 109.5
C111 C115 H11K 109.5
H11J C115 H11K 109.5
C111 C115 H11L 109.5
H11J C115 H11L 109.5
H11K C115 H11L 109.5
N12 C121 C123 108.4(3)
N12 C121 C122 112.6(3)
C123 C121 C122 110.3(3)
N12 C121 H121 108.5
C123 C121 H121 108.5
C122 C121 H121 108.5
C121 C122 H12A 109.5
C121 C122 H12B 109.5
H12A C122 H12B 109.5
C121 C122 H12C 109.5
H12A C122 H12C 109.5
H12B C122 H12C 109.5
C121 C123 H12D 109.5
C121 C123 H12E 109.5
H12D C123 H12E 109.5
C121 C123 H12F 109.5
H12D C123 H12F 109.5
H12E C123 H12F 109.5
N21 C211 C213 112.3(3)
N21 C211 C212 109.3(3)
C213 C211 C212 110.2(3)
N21 C211 H211 108.3
C213 C211 H211 108.3
C212 C211 H211 108.3
C211 C212 H21A 109.5
C211 C212 H21B 109.5
H21A C212 H21B 109.5
C211 C212 H21C 109.5
H21A C212 H21C 109.5
H21B C212 H21C 109.5
C211 C213 H21D 109.5
C211 C213 H21E 109.5
H21D C213 H21E 109.5
C211 C213 H21F 109.5
H21D C213 H21F 109.5
H21E C213 H21F 109.5
N22 C221 C223 109.8(3)
N22 C221 C222 111.6(3)
C223 C221 C222 112.0(3)
N22 C221 H221 107.7
C223 C221 H221 107.7
C222 C221 H221 107.7
C221 C222 H22A 109.5
C221 C222 H22B 109.5
H22A C222 H22B 109.5
C221 C222 H22C 109.5
H22A C222 H22C 109.5
H22B C222 H22C 109.5
C221 C223 H22D 109.5
C221 C223 H22E 109.5
H22D C223 H22E 109.5
C221 C223 H22F 109.5
H22D C223 H22F 109.5
H22E C223 H22F 109.5

loop_
_geom_bond_atom_site_label_1
_geom_bond_atom_site_label_2
_geom_bond_distance
Sn1 N11 2.150(3)
Sn1 N22 2.166(3)
Sn1 N21 2.207(3)
Sn1 N12 2.231(3)
Sn1 Te1 2.6169(3)
Sn1 C21 2.621(3)
Sn1 C11 2.629(3)
N1 C11 1.366(4)
N1 C1 1.445(5)
N1 C2 1.455(5)
N2 C21 1.363(4)
N2 C3 1.446(5)
N2 C4 1.467(5)
N11 C11 1.345(4)
N11 C111 1.474(4)
N12 C11 1.339(4)
N12 C121 1.475(4)
N21 C21 1.340(4)
N21 C211 1.484(4)
N22 C21 1.343(4)
N22 C221 1.474(4)
C1 H1A 0.9800
C1 H1B 0.9800
C1 H1C 0.9800
C2 H2A 0.9800
C2 H2B 0.9800
C2 H2C 0.9800
C3 H3A 0.9800
C3 H3B 0.9800
C3 H3C 0.9800
C4 H4A 0.9800
C4 H4B 0.9800
C4 H4C 0.9800
C111 C113 1.450(12)
C111 C115 1.524(13)
C111 C112 1.549(9)
C111 C114 1.622(16)
C111 H111 1.0000
C111 H112 1.0000
C112 H11A 0.9800
C112 H11B 0.9800
C112 H11C 0.9800
C113 H11D 0.9800
C113 H11E 0.9800
C113 H11F 0.9800
C114 H11G 0.9800
C114 H11H 0.9800
C114 H11I 0.9800
C115 H11J 0.9800
C115 H11K 0.9800
C115 H11L 0.9800
C121 C123 1.523(5)
C121 C122 1.525(5)
C121 H121 1.0000
C122 H12A 0.9800
C122 H12B 0.9800
C122 H12C 0.9800
C123 H12D 0.9800
C123 H12E 0.9800
C123 H12F 0.9800
C211 C213 1.512(6)
C211 C212 1.516(5)
C211 H211 1.0000
C212 H21A 0.9800
C212 H21B 0.9800
C212 H21C 0.9800
C213 H21D 0.9800
C213 H21E 0.9800
C213 H21F 0.9800
C221 C223 1.519(6)
C221 C222 1.523(5)
C221 H221 1.0000
C222 H22A 0.9800
C222 H22B 0.9800
C222 H22C 0.9800
C223 H22D 0.9800
C223 H22E 0.9800
C223 H22F 0.9800

loop_
_geom_torsion_atom_site_label_1
_geom_torsion_atom_site_label_2
_geom_torsion_atom_site_label_3
_geom_torsion_atom_site_label_4
_geom_torsion
C121 N12 C11 N11 -152.0(3)
Sn1 N12 C11 N11 -2.9(3)
C121 N12 C11 N1 28.4(5)
Sn1 N12 C11 N1 177.5(3)
C121 N12 C11 Sn1 -149.1(3)
C111 N11 C11 N12 -151.1(3)
Sn1 N11 C11 N12 3.0(3)
C111 N11 C11 N1 28.5(5)
Sn1 N11 C11 N1 -177.3(3)
C111 N11 C11 Sn1 -154.2(3)
C1 N1 C11 N12 32.2(5)
C2 N1 C11 N12 -134.8(4)
C1 N1 C11 N11 -147.4(4)
C2 N1 C11 N11 45.6(5)
C211 N21 C21 N22 -147.7(3)
Sn1 N21 C21 N22 -3.6(3)
C211 N21 C21 N2 33.5(5)
Sn1 N21 C21 N2 177.7(3)
C211 N21 C21 Sn1 -144.1(3)
C221 N22 C21 N21 -156.8(3)
Sn1 N22 C21 N21 3.6(3)
C221 N22 C21 N2 22.0(5)
Sn1 N22 C21 N2 -177.6(3)
C221 N22 C21 Sn1 -160.4(3)
C3 N2 C21 N21 31.2(5)
C4 N2 C21 N21 -139.4(4)
C3 N2 C21 N22 -147.4(3)
C4 N2 C21 N22 41.9(5)
C11 N11 C111 C113 -157.8(9)
Sn1 N11 C111 C113 60.9(9)
C11 N11 C111 C115 106.6(11)
Sn1 N11 C111 C115 -34.7(11)
C11 N11 C111 C112 76.0(8)
Sn1 N11 C111 C112 -65.4(8)
C11 N11 C111 C114 -133.9(7)
Sn1 N11 C111 C114 84.8(8)
C11 N12 C121 C123 173.1(3)
Sn1 N12 C121 C123 39.9(4)
C11 N12 C121 C122 50.7(4)
Sn1 N12 C121 C122 -82.5(4)
C21 N21 C211 C213 49.6(4)
Sn1 N21 C211 C213 -78.5(4)
C21 N21 C211 C212 172.2(3)
Sn1 N21 C211 C212 44.1(4)
C21 N22 C221 C223 -122.2(3)
Sn1 N22 C221 C223 88.3(4)
C21 N22 C221 C222 113.0(4)
Sn1 N22 C221 C222 -36.5(5)
